data_7114426
loop_
_publ_author_name
'Karambelkar, Vivek V.'
'Krishnamurthy, Divya'
'Stern, Charlotte L.'
'Zakharov, Lev N.'
'Rheingold, Arnold L.'
'Goldberg, David P.'

_publ_section_title
;
 A new bis(imidazolyl)(alkylthiolate) tripodal ligand and the spontaneous
 formation of a disulfide-linked, hydroxo-bridged dinuclear zinc
 complexElectronic supplementary information (ESI) available: synthesis
 and characterisation of compounds 1???5. See
 http://www.rsc.org/suppdata/cc/b2/b207770a/
;
_journal_issue 23
_journal_name_full 'Chemical Communications'
_journal_page_first 2772
_journal_paper_doi 10.1039/b207770a
_journal_year 2002
_chemical_formula_sum 'C86 H84 F12 N12 O15 S6 Zn2'
_chemical_formula_weight 2076.75
_chemical_name_systematic
;
?
;
_space_group_IT_number 15
_symmetry_cell_setting monoclinic
_symmetry_space_group_name_Hall '-C 2yc'
_symmetry_space_group_name_H-M 'C 1 2/c 1'
_atom_sites_solution_hydrogens geom
_atom_sites_solution_primary direct
_atom_sites_solution_secondary difmap
_audit_creation_method SHELXL-97
_cell_angle_alpha 90.00
_cell_angle_beta 122.9810(10)
_cell_angle_gamma 90.00
_cell_formula_units_Z 4
_cell_length_a 28.5067(16)
_cell_length_b 14.7799(8)
_cell_length_c 26.0837(15)
_cell_measurement_temperature 173(2)
_cell_volume 9218.8(9)
_computing_structure_refinement 'SHELXL-97 (Sheldrick, 1997)'
_computing_structure_solution 'SHELXS-97 (Sheldrick, 1990)'
_diffrn_ambient_temperature 173(2)
_diffrn_measured_fraction_theta_full 0.940
_diffrn_measured_fraction_theta_max 0.940
_diffrn_radiation_monochromator graphite
_diffrn_radiation_source 'fine-focus sealed tube'
_diffrn_radiation_type MoK\a
_diffrn_radiation_wavelength 0.71073
_diffrn_reflns_av_R_equivalents 0.0490
_diffrn_reflns_av_sigmaI/netI 0.0692
_diffrn_reflns_limit_h_max 37
_diffrn_reflns_limit_h_min -37
_diffrn_reflns_limit_k_max 17
_diffrn_reflns_limit_k_min -19
_diffrn_reflns_limit_l_max 34
_diffrn_reflns_limit_l_min -16
_diffrn_reflns_number 28570
_diffrn_reflns_theta_full 28.30
_diffrn_reflns_theta_max 28.30
_diffrn_reflns_theta_min 1.70
_exptl_absorpt_coefficient_mu 0.750
_exptl_absorpt_correction_T_max 1.000
_exptl_absorpt_correction_T_min 0.751
_exptl_absorpt_correction_type SADABS
_exptl_crystal_colour Colorless
_exptl_crystal_density_diffrn 1.496
_exptl_crystal_density_method 'not measured'
_exptl_crystal_description Block
_exptl_crystal_F_000 4272
_exptl_crystal_size_max 0.50
_exptl_crystal_size_mid 0.30
_exptl_crystal_size_min 0.20
_refine_diff_density_max 1.649
_refine_diff_density_min -2.245
_refine_diff_density_rms 0.154
_refine_ls_extinction_method none
_refine_ls_goodness_of_fit_ref 1.102
_refine_ls_hydrogen_treatment mixed
_refine_ls_matrix_type full
_refine_ls_number_parameters 533
_refine_ls_number_reflns 10778
_refine_ls_number_restraints 7
_refine_ls_restrained_S_all 1.104
_refine_ls_R_factor_all 0.1417
_refine_ls_R_factor_gt 0.1141
_refine_ls_shift/su_max 0.473
_refine_ls_shift/su_mean 0.006
_refine_ls_structure_factor_coef Fsqd
_refine_ls_weighting_details 'calc w=1/[\s^2^(Fo^2^)+(0.1414P)^2^+81.8141P] where P=(Fo^2^+2Fc^2^)/3'
_refine_ls_weighting_scheme calc
_refine_ls_wR_factor_gt 0.2852
_refine_ls_wR_factor_ref 0.3026
_reflns_number_gt 7751
_reflns_number_total 10778
_reflns_threshold_expression >2sigma(I)
_cod_data_source_file b207770a.txt
_cod_data_source_block 5
_cod_depositor_comments
;
The following automatic conversions were performed:

'_symmetry_cell_setting' value 'Monoclinic' changed to 'monoclinic'
according to
/usr/data/users/saulius/automatic-downloads/retrospective/RSC/lib/dictionaries/cif_core.dic
dictionary named 'cif_core.dic' version 2.4.2 from 2011-04-26.

Automatic conversion script
Id: cif_fix_values 2281 2013-09-26 08:29:07Z andrius 
;
_cod_original_sg_symbol_H-M C2/c
_cod_database_code 7114426

loop_
_symmetry_equiv_pos_as_xyz
'x, y, z'
'-x, y, -z+1/2'
'x+1/2, y+1/2, z'
'-x+1/2, y+1/2, -z+1/2'
'-x, -y, -z'
'x, -y, z-1/2'
'-x+1/2, -y+1/2, -z'
'x+1/2, -y+1/2, z-1/2'

loop_
_atom_site_label
_atom_site_type_symbol
_atom_site_fract_x
_atom_site_fract_y
_atom_site_fract_z
_atom_site_U_iso_or_equiv
_atom_site_adp_type
_atom_site_occupancy
_atom_site_symmetry_multiplicity
_atom_site_calc_flag
_atom_site_refinement_flags
Zn1 Zn 0.07493(3) 1.00624(4) 0.30737(3) 0.0247(2) Uani 1 1 d .
S1 S 0.01788(6) 0.81685(9) 0.22517(7) 0.0240(3) Uani 1 1 d .
S2 S 0.24180(9) 0.51525(13) -0.01525(10) 0.0516(5) Uani 1 1 d .
S3 S -0.0057(3) 0.5060(4) -0.1306(3) 0.1362(17) Uiso 1 1 d D
F1 F 0.2047(3) 0.6080(4) 0.0399(3) 0.0762(17) Uani 1 1 d .
F2 F 0.1909(2) 0.4644(4) 0.0381(3) 0.0699(15) Uani 1 1 d .
F3 F 0.2723(3) 0.5203(5) 0.0983(2) 0.0808(18) Uani 1 1 d .
F4 F 0.0340(13) 0.655(2) -0.0884(14) 0.408(15) Uiso 1 1 d D
F5 F 0.0523(9) 0.5754(14) -0.1648(9) 0.276(8) Uiso 1 1 d D
F6 F 0.0942(8) 0.5639(12) -0.0641(8) 0.240(7) Uiso 1 1 d D
O1 O 0.0000 1.0468(3) 0.2500 0.0273(13) Uani 1 2 d S
H1A H 0.0000 1.1097 0.2500 0.033 Uiso 1 2 calc SR
O2 O 0.17685(16) 0.7364(3) 0.3486(2) 0.0297(9) Uani 1 1 d .
O3 O 0.1871(3) 0.5170(4) -0.0712(3) 0.071(2) Uani 1 1 d .
O4 O 0.2692(3) 0.4294(4) -0.0015(3) 0.0649(17) Uani 1 1 d .
O5 O 0.2760(3) 0.5936(4) -0.0052(3) 0.0718(19) Uani 1 1 d .
O6 O -0.0538(10) 0.540(2) -0.1883(10) 0.335(14) Uiso 1 1 d D
O7 O -0.0032(15) 0.495(2) -0.0705(11) 0.370(17) Uiso 1 1 d D
O8 O 0.0161(6) 0.4186(9) -0.1335(6) 0.154(5) Uiso 1 1 d D
N1 N 0.09366(18) 0.9066(3) 0.3660(2) 0.0236(10) Uani 1 1 d .
N2 N 0.1264(2) 0.9609(3) 0.2838(2) 0.0278(11) Uani 1 1 d .
N3 N 0.1197(2) 0.7722(3) 0.4093(2) 0.0269(10) Uani 1 1 d .
N4 N 0.1865(2) 0.8738(3) 0.2790(3) 0.0324(12) Uani 1 1 d .
N5 N 0.1115(2) 1.1226(4) 0.3527(3) 0.0372(13) Uani 1 1 d .
C1 C 0.0828(2) 0.9019(4) 0.4118(3) 0.0298(13) Uani 1 1 d .
C2 C 0.0990(2) 0.8193(4) 0.4390(3) 0.0275(12) Uani 1 1 d .
C3 C 0.1163(2) 0.8271(4) 0.3656(3) 0.0254(12) Uani 1 1 d .
C4 C 0.1318(2) 0.7988(3) 0.3198(3) 0.0238(11) Uani 1 1 d .
C5 C 0.1482(2) 0.8783(4) 0.2951(3) 0.0262(12) Uani 1 1 d .
C6 C 0.1888(3) 0.9582(4) 0.2573(3) 0.0346(14) Uani 1 1 d .
C7 C 0.1516(3) 1.0122(4) 0.2606(3) 0.0319(13) Uani 1 1 d .
C8 C 0.0815(2) 0.7452(4) 0.2648(3) 0.0245(11) Uani 1 1 d .
C9 C 0.0903(3) 0.7286(5) 0.2124(3) 0.0352(14) Uani 1 1 d .
H9A H 0.1228 0.6913 0.2268 0.053 Uiso 1 1 calc R
H9B H 0.0956 0.7854 0.1984 0.053 Uiso 1 1 calc R
H9C H 0.0581 0.6986 0.1794 0.053 Uiso 1 1 calc R
C10 C 0.0706(3) 0.6548(4) 0.2853(3) 0.0353(15) Uani 1 1 d .
H10A H 0.1044 0.6196 0.3056 0.053 Uiso 1 1 calc R
H10B H 0.0419 0.6224 0.2503 0.053 Uiso 1 1 calc R
H10C H 0.0589 0.6660 0.3129 0.053 Uiso 1 1 calc R
C11 C 0.2277(3) 0.7706(5) 0.4022(3) 0.0408(16) Uani 1 1 d .
H11A H 0.2558 0.7242 0.4186 0.061 Uiso 1 1 calc R
H11B H 0.2202 0.7883 0.4325 0.061 Uiso 1 1 calc R
H11C H 0.2408 0.8221 0.3910 0.061 Uiso 1 1 calc R
C12 C 0.1444(3) 0.6810(4) 0.4308(3) 0.0347(14) Uani 1 1 d .
H12A H 0.1566 0.6582 0.4055 0.052 Uiso 1 1 calc R
H12B H 0.1168 0.6409 0.4286 0.052 Uiso 1 1 calc R
H12C H 0.1757 0.6847 0.4724 0.052 Uiso 1 1 calc R
C13 C 0.2194(3) 0.7992(5) 0.2774(4) 0.0415(17) Uani 1 1 d .
H13A H 0.2134 0.7457 0.2940 0.062 Uiso 1 1 calc R
H13B H 0.2584 0.8149 0.3013 0.062 Uiso 1 1 calc R
H13C H 0.2081 0.7881 0.2360 0.062 Uiso 1 1 calc R
C14 C 0.0997(3) 0.7825(5) 0.4918(3) 0.0387(15) Uani 1 1 d .
C15 C 0.0694(4) 0.7054(6) 0.4862(5) 0.057(2) Uani 1 1 d .
H15A H 0.0465 0.6780 0.4483 0.068 Uiso 1 1 calc R
C16 C 0.0739(6) 0.6698(8) 0.5381(6) 0.084(4) Uani 1 1 d .
H16A H 0.0547 0.6170 0.5350 0.101 Uiso 1 1 calc R
C17 C 0.1061(6) 0.7114(10) 0.5939(6) 0.089(5) Uani 1 1 d .
H17A H 0.1091 0.6870 0.6285 0.106 Uiso 1 1 calc R
C18 C 0.1330(5) 0.7876(10) 0.5978(4) 0.080(4) Uani 1 1 d .
H18A H 0.1534 0.8170 0.6353 0.097 Uiso 1 1 calc R
C19 C 0.1318(3) 0.8250(6) 0.5477(4) 0.053(2) Uani 1 1 d .
H19A H 0.1520 0.8770 0.5519 0.064 Uiso 1 1 calc R
C20 C 0.0567(3) 0.9760(5) 0.4258(3) 0.0345(14) Uani 1 1 d .
C21 C 0.0030(3) 0.9685(7) 0.4123(4) 0.052(2) Uani 1 1 d .
H21A H -0.0181 0.9171 0.3926 0.062 Uiso 1 1 calc R
C22 C -0.0196(4) 1.0375(10) 0.4281(5) 0.079(4) Uani 1 1 d .
H22A H -0.0558 1.0317 0.4190 0.095 Uiso 1 1 calc R
C23 C 0.0098(5) 1.1130(7) 0.4563(5) 0.075(3) Uani 1 1 d .
H23A H -0.0061 1.1583 0.4667 0.090 Uiso 1 1 calc R
C24 C 0.0630(6) 1.1231(6) 0.4697(6) 0.082(3) Uani 1 1 d .
H24A H 0.0831 1.1758 0.4882 0.099 Uiso 1 1 calc R
C25 C 0.0868(4) 1.0538(6) 0.4552(5) 0.059(2) Uani 1 1 d .
H25A H 0.1234 1.0596 0.4654 0.071 Uiso 1 1 calc R
C26 C 0.2247(3) 0.9777(4) 0.2339(4) 0.0452(19) Uani 1 1 d .
C27 C 0.2803(4) 0.9978(7) 0.2726(6) 0.078(3) Uani 1 1 d .
H27A H 0.2965 0.9992 0.3146 0.093 Uiso 1 1 calc R
C28 C 0.3125(5) 1.0164(7) 0.2481(7) 0.083(4) Uani 1 1 d .
H28A H 0.3499 1.0319 0.2743 0.099 Uiso 1 1 calc R
C29 C 0.2915(6) 1.0125(6) 0.1896(8) 0.091(5) Uani 1 1 d .
H29A H 0.3140 1.0246 0.1747 0.109 Uiso 1 1 calc R
C30 C 0.2367(7) 0.9906(10) 0.1504(8) 0.114(6) Uani 1 1 d .
H30A H 0.2217 0.9877 0.1086 0.137 Uiso 1 1 calc R
C31 C 0.2031(5) 0.9726(9) 0.1726(6) 0.087(4) Uani 1 1 d .
H31A H 0.1658 0.9571 0.1457 0.105 Uiso 1 1 calc R
C32 C 0.1400(3) 1.1093(4) 0.2485(3) 0.0356(15) Uani 1 1 d .
C33 C 0.0875(4) 1.1422(5) 0.2144(4) 0.0485(19) Uani 1 1 d .
H33A H 0.0577 1.1021 0.1938 0.058 Uiso 1 1 calc R
C34 C 0.0769(5) 1.2349(6) 0.2092(5) 0.068(3) Uani 1 1 d .
H34A H 0.0405 1.2570 0.1865 0.082 Uiso 1 1 calc R
C35 C 0.1222(6) 1.2931(6) 0.2390(5) 0.082(4) Uani 1 1 d .
H35A H 0.1160 1.3552 0.2358 0.099 Uiso 1 1 calc R
C36 C 0.1757(5) 1.2616(6) 0.2727(5) 0.069(3) Uani 1 1 d .
H36A H 0.2056 1.3019 0.2923 0.083 Uiso 1 1 calc R
C37 C 0.1852(4) 1.1712(5) 0.2775(4) 0.051(2) Uani 1 1 d .
H37A H 0.2217 1.1495 0.3000 0.062 Uiso 1 1 calc R
C38 C 0.1391(4) 1.1829(5) 0.3791(4) 0.0494(19) Uani 1 1 d .
C39 C 0.1755(5) 1.2598(6) 0.4146(5) 0.088(4) Uani 1 1 d .
H39A H 0.2124 1.2380 0.4441 0.131 Uiso 1 1 calc R
H39B H 0.1605 1.2899 0.4353 0.131 Uiso 1 1 calc R
H39C H 0.1772 1.3016 0.3875 0.131 Uiso 1 1 calc R
C42 C 0.2267(4) 0.5268(6) 0.0425(4) 0.051(2) Uani 1 1 d .
C43 C 0.0470(10) 0.5925(19) -0.1173(11) 0.71(7) Uiso 1 1 d D

loop_
_atom_site_aniso_label
_atom_site_aniso_U_11
_atom_site_aniso_U_22
_atom_site_aniso_U_33
_atom_site_aniso_U_23
_atom_site_aniso_U_13
_atom_site_aniso_U_12
Zn1 0.0236(3) 0.0173(3) 0.0316(4) -0.0009(3) 0.0140(3) 0.0003(2)
S1 0.0204(6) 0.0201(6) 0.0289(7) 0.0014(5) 0.0118(5) 0.0008(5)
S2 0.0535(11) 0.0362(10) 0.0507(11) -0.0001(8) 0.0191(9) -0.0075(8)
F1 0.094(4) 0.045(3) 0.092(4) -0.004(3) 0.052(4) 0.008(3)
F2 0.068(3) 0.062(3) 0.082(4) -0.004(3) 0.042(3) -0.013(3)
F3 0.065(3) 0.102(5) 0.045(3) 0.002(3) 0.010(3) -0.006(3)
O1 0.022(3) 0.010(2) 0.043(3) 0.000 0.013(3) 0.000
O2 0.0207(19) 0.0220(19) 0.042(2) 0.0013(18) 0.0144(19) 0.0037(15)
O3 0.075(4) 0.050(4) 0.047(3) 0.000(3) 0.007(3) -0.015(3)
O4 0.061(4) 0.047(3) 0.081(5) -0.001(3) 0.035(4) 0.001(3)
O5 0.077(4) 0.050(4) 0.084(5) -0.009(3) 0.041(4) -0.021(3)
N1 0.018(2) 0.024(2) 0.027(2) -0.0018(19) 0.0113(19) 0.0008(17)
N2 0.024(2) 0.021(2) 0.035(3) 0.000(2) 0.013(2) -0.0010(18)
N3 0.023(2) 0.023(2) 0.029(3) 0.0019(19) 0.010(2) 0.0013(18)
N4 0.031(3) 0.024(2) 0.050(3) 0.002(2) 0.027(3) -0.001(2)
N5 0.041(3) 0.023(3) 0.041(3) -0.007(2) 0.018(3) -0.002(2)
C1 0.019(3) 0.038(3) 0.026(3) -0.001(2) 0.008(2) 0.004(2)
C2 0.021(3) 0.025(3) 0.030(3) 0.001(2) 0.010(2) 0.003(2)
C3 0.012(2) 0.025(3) 0.029(3) 0.004(2) 0.003(2) 0.0033(19)
C4 0.027(3) 0.012(2) 0.034(3) -0.001(2) 0.017(2) 0.0022(19)
C5 0.021(3) 0.023(3) 0.031(3) 0.002(2) 0.011(2) 0.000(2)
C6 0.037(3) 0.024(3) 0.050(4) -0.004(3) 0.028(3) -0.004(2)
C7 0.033(3) 0.024(3) 0.042(4) -0.002(3) 0.023(3) -0.003(2)
C8 0.020(2) 0.016(2) 0.032(3) -0.003(2) 0.011(2) 0.0017(19)
C9 0.030(3) 0.037(3) 0.041(4) -0.012(3) 0.021(3) -0.002(3)
C10 0.029(3) 0.018(3) 0.049(4) 0.002(3) 0.014(3) 0.003(2)
C11 0.025(3) 0.039(4) 0.049(4) -0.001(3) 0.013(3) 0.006(3)
C12 0.039(3) 0.024(3) 0.035(3) 0.011(3) 0.016(3) 0.012(2)
C13 0.037(4) 0.032(3) 0.071(5) -0.002(3) 0.040(4) 0.003(3)
C14 0.040(4) 0.043(4) 0.038(4) 0.014(3) 0.024(3) 0.016(3)
C15 0.062(5) 0.057(5) 0.069(6) 0.017(4) 0.047(5) 0.010(4)
C16 0.115(9) 0.074(7) 0.115(10) 0.051(7) 0.096(9) 0.043(7)
C17 0.113(9) 0.115(10) 0.081(8) 0.067(8) 0.081(8) 0.078(8)
C18 0.079(7) 0.122(10) 0.039(5) 0.025(6) 0.031(5) 0.064(7)
C19 0.044(4) 0.069(5) 0.039(4) 0.009(4) 0.018(3) 0.029(4)
C20 0.045(4) 0.035(3) 0.031(3) 0.007(3) 0.026(3) 0.013(3)
C21 0.039(4) 0.070(5) 0.043(4) 0.002(4) 0.019(3) 0.015(4)
C22 0.057(6) 0.132(10) 0.053(5) 0.015(6) 0.034(5) 0.052(7)
C23 0.107(9) 0.062(6) 0.070(7) 0.010(5) 0.058(7) 0.041(6)
C24 0.133(11) 0.037(5) 0.107(9) -0.013(5) 0.084(9) 0.010(6)
C25 0.073(6) 0.042(4) 0.082(6) -0.013(4) 0.055(5) -0.002(4)
C26 0.053(4) 0.024(3) 0.081(6) 0.005(3) 0.051(4) 0.001(3)
C27 0.072(6) 0.070(6) 0.119(9) -0.043(6) 0.070(7) -0.039(5)
C28 0.082(7) 0.061(6) 0.149(12) -0.046(7) 0.091(9) -0.035(5)
C29 0.118(10) 0.040(5) 0.192(15) 0.034(7) 0.134(12) 0.022(6)
C30 0.123(12) 0.139(12) 0.148(13) 0.092(11) 0.117(11) 0.072(10)
C31 0.067(6) 0.132(10) 0.093(8) 0.062(8) 0.063(6) 0.054(7)
C32 0.056(4) 0.021(3) 0.048(4) 0.001(3) 0.040(4) -0.005(3)
C33 0.069(5) 0.033(4) 0.059(5) 0.014(3) 0.045(4) 0.013(3)
C34 0.105(8) 0.036(4) 0.075(6) 0.017(4) 0.056(6) 0.022(5)
C35 0.153(12) 0.023(4) 0.079(7) 0.010(4) 0.068(8) 0.010(5)
C36 0.121(9) 0.028(4) 0.069(6) -0.004(4) 0.057(7) -0.021(5)
C37 0.076(6) 0.035(4) 0.055(5) -0.005(3) 0.044(5) -0.013(4)
C38 0.055(5) 0.041(4) 0.040(4) 0.000(3) 0.018(4) 0.003(3)
C39 0.096(8) 0.036(5) 0.073(7) -0.012(4) 0.009(6) -0.015(5)
C42 0.049(4) 0.041(4) 0.046(4) -0.003(3) 0.015(4) -0.006(3)

loop_
_atom_type_symbol
_atom_type_description
_atom_type_scat_dispersion_real
_atom_type_scat_dispersion_imag
_atom_type_scat_source
C C 0.0033 0.0016 'International Tables Vol C Tables 4.2.6.8 and 6.1.1.4'
H H 0.0000 0.0000 'International Tables Vol C Tables 4.2.6.8 and 6.1.1.4'
N N 0.0061 0.0033 'International Tables Vol C Tables 4.2.6.8 and 6.1.1.4'
O O 0.0106 0.0060 'International Tables Vol C Tables 4.2.6.8 and 6.1.1.4'
S S 0.1246 0.1234 'International Tables Vol C Tables 4.2.6.8 and 6.1.1.4'
Zn Zn 0.2839 1.4301 'International Tables Vol C Tables 4.2.6.8 and 6.1.1.4'
F F 0.0171 0.0103 'International Tables Vol C Tables 4.2.6.8 and 6.1.1.4'

loop_
_geom_angle_atom_site_label_1
_geom_angle_atom_site_label_2
_geom_angle_atom_site_label_3
_geom_angle
_geom_angle_site_symmetry_1
_geom_angle_site_symmetry_3
O1 Zn1 N1 123.63(17) . .
O1 Zn1 N2 123.98(15) . .
N1 Zn1 N2 93.1(2) . .
O1 Zn1 N5 101.0(2) . .
N1 Zn1 N5 110.2(2) . .
N2 Zn1 N5 103.6(2) . .
C8 S1 S1 108.8(2) . 2
O4 S2 O5 116.3(4) . .
O4 S2 O3 114.3(4) . .
O5 S2 O3 114.8(4) . .
O4 S2 C42 102.9(4) . .
O5 S2 C42 102.7(4) . .
O3 S2 C42 103.1(5) . .
O8 S3 O6 115.8(14) . .
O8 S3 O7 100.0(13) . .
O6 S3 O7 125.5(18) . .
O8 S3 C43 107.3(11) . .
O6 S3 C43 99.8(15) . .
O7 S3 C43 107.5(14) . .
Zn1 O1 Zn1 143.6(3) 2 .
Zn1 O1 H1A 108.2 2 .
Zn1 O1 H1A 108.2 . .
C4 O2 C11 115.2(4) . .
C3 N1 C1 107.2(5) . .
C3 N1 Zn1 125.1(4) . .
C1 N1 Zn1 127.6(4) . .
C5 N2 C7 108.0(5) . .
C5 N2 Zn1 125.1(4) . .
C7 N2 Zn1 126.3(4) . .
C3 N3 C2 108.1(5) . .
C3 N3 C12 131.6(5) . .
C2 N3 C12 120.2(5) . .
C5 N4 C6 107.8(5) . .
C5 N4 C13 132.6(5) . .
C6 N4 C13 119.5(5) . .
C38 N5 Zn1 169.6(7) . .
C2 C1 N1 108.8(5) . .
C2 C1 C20 127.7(6) . .
N1 C1 C20 123.5(6) . .
C1 C2 N3 106.6(5) . .
C1 C2 C14 130.4(6) . .
N3 C2 C14 122.9(5) . .
N1 C3 N3 109.4(5) . .
N1 C3 C4 125.8(5) . .
N3 C3 C4 124.6(5) . .
O2 C4 C5 109.0(4) . .
O2 C4 C3 108.9(5) . .
C5 C4 C3 113.6(4) . .
O2 C4 C8 105.4(4) . .
C5 C4 C8 109.7(5) . .
C3 C4 C8 109.8(5) . .
N2 C5 N4 109.4(5) . .
N2 C5 C4 125.9(5) . .
N4 C5 C4 124.7(5) . .
C7 C6 N4 106.7(6) . .
C7 C6 C26 130.4(6) . .
N4 C6 C26 122.9(6) . .
C6 C7 N2 108.1(5) . .
C6 C7 C32 130.4(6) . .
N2 C7 C32 121.3(6) . .
C10 C8 C9 109.5(5) . .
C10 C8 C4 112.0(5) . .
C9 C8 C4 112.4(5) . .
C10 C8 S1 111.7(4) . .
C9 C8 S1 100.4(4) . .
C4 C8 S1 110.3(3) . .
C8 C9 H9A 109.5 . .
C8 C9 H9B 109.5 . .
H9A C9 H9B 109.5 . .
C8 C9 H9C 109.5 . .
H9A C9 H9C 109.5 . .
H9B C9 H9C 109.5 . .
C8 C10 H10A 109.5 . .
C8 C10 H10B 109.5 . .
H10A C10 H10B 109.5 . .
C8 C10 H10C 109.5 . .
H10A C10 H10C 109.5 . .
H10B C10 H10C 109.5 . .
O2 C11 H11A 109.5 . .
O2 C11 H11B 109.5 . .
H11A C11 H11B 109.5 . .
O2 C11 H11C 109.5 . .
H11A C11 H11C 109.5 . .
H11B C11 H11C 109.5 . .
N3 C12 H12A 109.5 . .
N3 C12 H12B 109.5 . .
H12A C12 H12B 109.5 . .
N3 C12 H12C 109.5 . .
H12A C12 H12C 109.5 . .
H12B C12 H12C 109.5 . .
N4 C13 H13A 109.5 . .
N4 C13 H13B 109.5 . .
H13A C13 H13B 109.5 . .
N4 C13 H13C 109.5 . .
H13A C13 H13C 109.5 . .
H13B C13 H13C 109.5 . .
C19 C14 C15 120.1(8) . .
C19 C14 C2 119.0(7) . .
C15 C14 C2 120.8(7) . .
C14 C15 C16 119.0(10) . .
C14 C15 H15A 120.5 . .
C16 C15 H15A 120.5 . .
C17 C16 C15 121.1(12) . .
C17 C16 H16A 119.5 . .
C15 C16 H16A 119.5 . .
C18 C17 C16 118.9(9) . .
C18 C17 H17A 120.5 . .
C16 C17 H17A 120.5 . .
C17 C18 C19 122.7(11) . .
C17 C18 H18A 118.6 . .
C19 C18 H18A 118.7 . .
C14 C19 C18 118.1(10) . .
C14 C19 H19A 121.0 . .
C18 C19 H19A 120.9 . .
C21 C20 C25 118.3(7) . .
C21 C20 C1 121.1(7) . .
C25 C20 C1 120.5(7) . .
C20 C21 C22 119.8(10) . .
C20 C21 H21A 120.1 . .
C22 C21 H21A 120.1 . .
C23 C22 C21 121.4(10) . .
C23 C22 H22A 119.3 . .
C21 C22 H22A 119.3 . .
C22 C23 C24 120.3(9) . .
C22 C23 H23A 119.9 . .
C24 C23 H23A 119.9 . .
C23 C24 C25 119.1(10) . .
C23 C24 H24A 120.4 . .
C25 C24 H24A 120.4 . .
C24 C25 C20 121.0(9) . .
C24 C25 H25A 119.5 . .
C20 C25 H25A 119.5 . .
C31 C26 C27 118.5(9) . .
C31 C26 C6 120.0(8) . .
C27 C26 C6 121.5(9) . .
C26 C27 C28 119.2(12) . .
C26 C27 H27A 120.4 . .
C28 C27 H27A 120.4 . .
C29 C28 C27 121.9(11) . .
C29 C28 H28A 119.0 . .
C27 C28 H28A 119.0 . .
C28 C29 C30 119.9(10) . .
C28 C29 H29A 120.1 . .
C30 C29 H29A 120.1 . .
C29 C30 C31 120.1(14) . .
C29 C30 H30A 119.9 . .
C31 C30 H30A 120.0 . .
C26 C31 C30 120.3(13) . .
C26 C31 H31A 119.9 . .
C30 C31 H31A 119.9 . .
C33 C32 C37 118.7(7) . .
C33 C32 C7 122.2(6) . .
C37 C32 C7 119.0(7) . .
C32 C33 C34 121.4(9) . .
C32 C33 H33A 119.3 . .
C34 C33 H33A 119.3 . .
C35 C34 C33 118.1(10) . .
C35 C34 H34A 121.0 . .
C33 C34 H34A 121.0 . .
C36 C35 C34 121.6(8) . .
C36 C35 H35A 119.2 . .
C34 C35 H35A 119.2 . .
C37 C36 C35 119.5(10) . .
C37 C36 H36A 120.2 . .
C35 C36 H36A 120.2 . .
C36 C37 C32 120.7(9) . .
C36 C37 H37A 119.7 . .
C32 C37 H37A 119.7 . .
N5 C38 C39 178.7(9) . .
C38 C39 H39A 109.5 . .
C38 C39 H39B 109.5 . .
H39A C39 H39B 109.5 . .
C38 C39 H39C 109.5 . .
H39A C39 H39C 109.5 . .
H39B C39 H39C 109.5 . .
F3 C42 F2 106.9(7) . .
F3 C42 F1 105.8(7) . .
F2 C42 F1 107.4(8) . .
F3 C42 S2 112.2(7) . .
F2 C42 S2 112.8(6) . .
F1 C42 S2 111.4(6) . .
F5 C43 F4 146(3) . .
F5 C43 F6 109(2) . .
F4 C43 F6 94(2) . .
F5 C43 S3 100.5(16) . .
F4 C43 S3 98.0(19) . .
F6 C43 S3 103.1(17) . .

loop_
_geom_bond_atom_site_label_1
_geom_bond_atom_site_label_2
_geom_bond_distance
_geom_bond_site_symmetry_2
Zn1 O1 1.9187(17) .
Zn1 N1 1.976(5) .
Zn1 N2 1.991(5) .
Zn1 N5 2.025(5) .
S1 C8 1.855(5) .
S1 S1 2.038(3) 2
S2 O4 1.430(6) .
S2 O5 1.442(6) .
S2 O3 1.444(6) .
S2 C42 1.786(10) .
S3 O8 1.453(12) .
S3 O6 1.464(17) .
S3 O7 1.540(18) .
S3 C43 1.85(2) .
F1 C42 1.339(10) .
F2 C42 1.334(10) .
F3 C42 1.327(9) .
F4 C43 1.369(19) .
F5 C43 1.351(19) .
F6 C43 1.37(2) .
O1 Zn1 1.9187(17) 2
O1 H1A 0.9300 .
O2 C4 1.420(6) .
O2 C11 1.451(8) .
N1 C3 1.342(7) .
N1 C1 1.391(8) .
N2 C5 1.327(7) .
N2 C7 1.390(8) .
N3 C3 1.360(8) .
N3 C2 1.390(8) .
N3 C12 1.482(7) .
N4 C5 1.368(8) .
N4 C6 1.386(8) .
N4 C13 1.462(8) .
N5 C38 1.140(10) .
C1 C2 1.360(8) .
C1 C20 1.478(9) .
C2 C14 1.470(9) .
C3 C4 1.540(8) .
C4 C5 1.530(8) .
C4 C8 1.582(8) .
C6 C7 1.369(9) .
C6 C26 1.476(10) .
C7 C32 1.467(8) .
C8 C10 1.532(8) .
C8 C9 1.535(9) .
C9 H9A 0.9600 .
C9 H9B 0.9600 .
C9 H9C 0.9600 .
C10 H10A 0.9600 .
C10 H10B 0.9600 .
C10 H10C 0.9600 .
C11 H11A 0.9600 .
C11 H11B 0.9600 .
C11 H11C 0.9600 .
C12 H12A 0.9600 .
C12 H12B 0.9600 .
C12 H12C 0.9600 .
C13 H13A 0.9600 .
C13 H13B 0.9600 .
C13 H13C 0.9600 .
C14 C19 1.379(11) .
C14 C15 1.389(12) .
C15 C16 1.393(13) .
C15 H15A 0.9300 .
C16 C17 1.373(19) .
C16 H16A 0.9300 .
C17 C18 1.334(18) .
C17 H17A 0.9300 .
C18 C19 1.403(14) .
C18 H18A 0.9300 .
C19 H19A 0.9300 .
C20 C21 1.377(11) .
C20 C25 1.389(11) .
C21 C22 1.382(13) .
C21 H21A 0.9300 .
C22 C23 1.348(17) .
C22 H22A 0.9300 .
C23 C24 1.367(17) .
C23 H23A 0.9300 .
C24 C25 1.388(12) .
C24 H24A 0.9300 .
C25 H25A 0.9300 .
C26 C31 1.367(15) .
C26 C27 1.369(13) .
C27 C28 1.403(15) .
C27 H27A 0.9300 .
C28 C29 1.301(19) .
C28 H28A 0.9300 .
C29 C30 1.36(2) .
C29 H29A 0.9300 .
C30 C31 1.388(14) .
C30 H30A 0.9300 .
C31 H31A 0.9300 .
C32 C33 1.350(11) .
C32 C37 1.416(10) .
C33 C34 1.394(11) .
C33 H33A 0.9300 .
C34 C35 1.385(16) .
C34 H34A 0.9300 .
C35 C36 1.362(17) .
C35 H35A 0.9300 .
C36 C37 1.356(12) .
C36 H36A 0.9300 .
C37 H37A 0.9300 .
C38 C39 1.476(11) .
C39 H39A 0.9600 .
C39 H39B 0.9600 .
C39 H39C 0.9600 .
